data_1543420
loop_
_publ_author_name
'Gomathi, S.'
'Reuben Jonathan, D.'
'Dravida Thendral, E. R. A.'
'Revathi, B. K.'
'Usha, G.'

_publ_section_title
;
 2,4-Dichloro-<i>N</i>-{[1-(2,4-dichlorobenzoyl)piperidin-4-yl]methyl}benzamide
;
_journal_issue 6
_journal_name_full IUCrData
_journal_page_first x160919
_journal_paper_doi 10.1107/S2414314616009196
_journal_volume 1
_journal_year 2016
_chemical_formula_iupac 'C20 H18 Cl4 N2 O2'
_chemical_formula_moiety 'C20 H18 Cl4 N2 O2'
_chemical_formula_sum 'C20 H18 Cl4 N2 O2'
_chemical_formula_weight 460.16
_chemical_name_systematic
;
2,4-Dichloro-<i>N</i>-{[1-(2,4-dichlorobenzoyl)piperidin-4-yl]methyl}benzamide
;
_space_group_IT_number 2
_space_group_name_Hall '-P 1'
_symmetry_cell_setting triclinic
_symmetry_space_group_name_Hall '-P 1'
_symmetry_space_group_name_H-M 'P -1'
_atom_sites_solution_hydrogens geom
_atom_sites_solution_primary direct
_atom_sites_solution_secondary difmap
_audit_creation_method SHELXL-97
_cell_angle_alpha 76.2390(10)
_cell_angle_beta 83.5710(10)
_cell_angle_gamma 80.4070(10)
_cell_formula_units_Z 2
_cell_length_a 8.2338(2)
_cell_length_b 10.9617(2)
_cell_length_c 12.2646(3)
_cell_measurement_reflns_used 2242
_cell_measurement_temperature 293(2)
_cell_measurement_theta_max 25.00
_cell_measurement_theta_min 1.71
_cell_volume 1057.12(4)
_computing_cell_refinement
;
APEX2/SAINT (Bruker, 2004)
;
_computing_data_collection
;
APEX2 (Bruker, 2004)
;
_computing_data_reduction
;
SAINT/XPREP (Bruker, 2004)
;
_computing_molecular_graphics
;
ORTEP-3 for Windows (Farrugia, 2012) and Mercury (Macrae <i>et al.</i>,
2008)
;
_computing_publication_material
;
SHELXL-97 (Sheldrick, 2008) and PLATON (Spek, 2009)
;
_computing_structure_refinement
;
SHELXL-97 (Sheldrick, 2008)
;
_computing_structure_solution
;
SHELXS-97 (Sheldrick, 2008)
;
_diffrn_ambient_temperature 293(2)
_diffrn_measured_fraction_theta_full 0.986
_diffrn_measured_fraction_theta_max 0.986
_diffrn_measurement_device_type 'Bruker Kappa APEXII CCD diffractometer'
_diffrn_measurement_method '\w and \ f scan'
_diffrn_radiation_monochromator graphite
_diffrn_radiation_source 'fine-focus sealed tube'
_diffrn_radiation_type MoK\a
_diffrn_radiation_wavelength 0.71073
_diffrn_reflns_av_R_equivalents 0.0000
_diffrn_reflns_av_sigmaI/netI 0.0586
_diffrn_reflns_limit_h_max 9
_diffrn_reflns_limit_h_min -9
_diffrn_reflns_limit_k_max 13
_diffrn_reflns_limit_k_min -12
_diffrn_reflns_limit_l_max 14
_diffrn_reflns_limit_l_min 0
_diffrn_reflns_number 3729
_diffrn_reflns_theta_full 25.00
_diffrn_reflns_theta_max 25.00
_diffrn_reflns_theta_min 1.71
_exptl_absorpt_coefficient_mu 0.578
_exptl_absorpt_correction_T_max 0.891
_exptl_absorpt_correction_T_min 0.870
_exptl_absorpt_correction_type multi-scan
_exptl_absorpt_process_details
;
(SADABS; Bruker, 2004)
;
_exptl_crystal_colour colourless
_exptl_crystal_density_diffrn 1.446
_exptl_crystal_density_method 'not measured'
_exptl_crystal_description block
_exptl_crystal_F_000 472
_exptl_crystal_size_max 0.30
_exptl_crystal_size_mid 0.20
_exptl_crystal_size_min 0.20
_refine_diff_density_max 0.369
_refine_diff_density_min -0.339
_refine_ls_extinction_method none
_refine_ls_goodness_of_fit_ref 1.065
_refine_ls_hydrogen_treatment mixed
_refine_ls_matrix_type full
_refine_ls_number_parameters 258
_refine_ls_number_reflns 3726
_refine_ls_number_restraints 0
_refine_ls_restrained_S_all 1.065
_refine_ls_R_factor_all 0.1545
_refine_ls_R_factor_gt 0.0859
_refine_ls_shift/su_max 0.000
_refine_ls_shift/su_mean 0.000
_refine_ls_structure_factor_coef Fsqd
_refine_ls_weighting_details 'calc w=1/[\s^2^(Fo^2^)+(0.0000P)^2^+4.1980P] where P=(Fo^2^+2Fc^2^)/3'
_refine_ls_weighting_scheme calc
_refine_ls_wR_factor_gt 0.1477
_refine_ls_wR_factor_ref 0.1863
_reflns_number_gt 2242
_reflns_number_total 3729
_reflns_threshold_expression >2sigma(I)
_cod_data_source_file su4047sup1.cif
_cod_data_source_block I
_cod_database_code 1543420

loop_
_symmetry_equiv_pos_as_xyz
'x, y, z'
'-x, -y, -z'

loop_
_atom_site_type_symbol
_atom_site_label
_atom_site_fract_x
_atom_site_fract_y
_atom_site_fract_z
_atom_site_U_iso_or_equiv
_atom_site_adp_type
_atom_site_calc_flag
_atom_site_refinement_flags
_atom_site_occupancy
_atom_site_symmetry_multiplicity
C C1 -0.1778(8) 0.3093(6) 0.8072(5) 0.0539(16) Uani d . 1 1
C C2 -0.2618(8) 0.2486(7) 0.9025(5) 0.0619(18) Uani d . 1 1
H H2 -0.3430 0.2935 0.9428 0.074 Uiso calc R 1 1
C C3 -0.2213(8) 0.1181(7) 0.9365(5) 0.0622(19) Uani d . 1 1
C C4 -0.1047(9) 0.0510(7) 0.8774(6) 0.0659(19) Uani d . 1 1
H H4 -0.0819 -0.0369 0.9006 0.079 Uiso calc R 1 1
C C5 -0.0200(8) 0.1148(6) 0.7821(5) 0.0578(17) Uani d . 1 1
H H5 0.0618 0.0697 0.7425 0.069 Uiso calc R 1 1
C C6 -0.0572(7) 0.2457(6) 0.7458(5) 0.0454(14) Uani d . 1 1
C C7 0.0273(8) 0.3122(6) 0.6384(5) 0.0493(15) Uani d . 1 1
C C8 0.2759(8) 0.2995(7) 0.7375(5) 0.0634(18) Uani d . 1 1
H H8A 0.2080 0.2654 0.8040 0.076 Uiso calc R 1 1
H H8B 0.3193 0.3711 0.7510 0.076 Uiso calc R 1 1
C C9 0.4171(7) 0.1987(6) 0.7159(5) 0.0564(17) Uani d . 1 1
H H9A 0.3731 0.1228 0.7133 0.068 Uiso calc R 1 1
H H9B 0.4879 0.1773 0.7778 0.068 Uiso calc R 1 1
C C10 0.5195(8) 0.2414(6) 0.6063(5) 0.0517(16) Uani d . 1 1
H H10 0.5754 0.3109 0.6138 0.062 Uiso calc R 1 1
C C11 0.4077(8) 0.2907(7) 0.5107(5) 0.0644(19) Uani d . 1 1
H H11A 0.3605 0.2208 0.4971 0.077 Uiso calc R 1 1
H H11B 0.4726 0.3254 0.4428 0.077 Uiso calc R 1 1
C C12 0.2685(8) 0.3931(7) 0.5361(6) 0.068(2) Uani d . 1 1
H H12A 0.3141 0.4666 0.5434 0.082 Uiso calc R 1 1
H H12B 0.1960 0.4193 0.4751 0.082 Uiso calc R 1 1
C C13 0.6490(8) 0.1333(6) 0.5858(5) 0.0601(18) Uani d . 1 1
H H13A 0.7081 0.0977 0.6530 0.072 Uiso calc R 1 1
H H13B 0.5960 0.0672 0.5703 0.072 Uiso calc R 1 1
C C14 0.7855(9) 0.1351(7) 0.3983(7) 0.068(2) Uani d . 1 1
C C15 0.9081(8) 0.1928(6) 0.3085(6) 0.0558(16) Uani d . 1 1
C C16 1.0746(9) 0.1642(6) 0.3215(6) 0.0663(19) Uani d . 1 1
H H16 1.1103 0.1139 0.3893 0.080 Uiso calc R 1 1
C C17 1.1912(9) 0.2076(7) 0.2368(6) 0.0652(19) Uani d . 1 1
H H17 1.3034 0.1860 0.2471 0.078 Uiso calc R 1 1
C C18 1.1380(8) 0.2830(6) 0.1379(6) 0.0588(17) Uani d . 1 1
C C19 0.9714(9) 0.3206(7) 0.1231(6) 0.0642(18) Uani d . 1 1
H H19 0.9362 0.3746 0.0566 0.077 Uiso calc R 1 1
C C20 0.8589(8) 0.2759(7) 0.2094(6) 0.0631(18) Uani d . 1 1
N N1 0.1756(7) 0.3417(5) 0.6411(4) 0.0586(14) Uani d . 1 1
N N2 0.7647(7) 0.1751(6) 0.4921(5) 0.0603(15) Uani d . 1 1
O O1 -0.0451(6) 0.3363(4) 0.5513(4) 0.0681(13) Uani d . 1 1
O O2 0.7133(9) 0.0541(6) 0.3794(5) 0.120(3) Uani d . 1 1
Cl Cl1 -0.2283(3) 0.47199(19) 0.76344(18) 0.1046(9) Uani d . 1 1
Cl Cl2 -0.3249(3) 0.0404(3) 1.05567(19) 0.1082(9) Uani d . 1 1
Cl Cl3 0.6511(3) 0.3285(3) 0.1925(2) 0.1024(8) Uani d . 1 1
Cl Cl4 1.2777(3) 0.3376(2) 0.02837(18) 0.0933(7) Uani d . 1 1
H H2A 0.822(7) 0.237(5) 0.497(5) 0.042(17) Uiso d . 1 1

loop_
_atom_site_aniso_label
_atom_site_aniso_U_11
_atom_site_aniso_U_22
_atom_site_aniso_U_33
_atom_site_aniso_U_12
_atom_site_aniso_U_13
_atom_site_aniso_U_23
C1 0.064(4) 0.051(4) 0.043(4) -0.003(3) -0.005(3) -0.007(3)
C2 0.061(4) 0.073(5) 0.047(4) 0.000(4) -0.004(3) -0.012(3)
C3 0.057(4) 0.074(5) 0.050(4) -0.022(4) -0.013(3) 0.008(4)
C4 0.086(6) 0.050(4) 0.061(5) -0.016(4) -0.016(4) -0.003(4)
C5 0.066(4) 0.054(4) 0.055(4) -0.008(3) -0.012(3) -0.012(3)
C6 0.047(4) 0.050(4) 0.040(3) -0.008(3) -0.004(3) -0.008(3)
C7 0.056(4) 0.046(4) 0.045(4) -0.001(3) -0.005(3) -0.013(3)
C8 0.065(4) 0.087(5) 0.044(4) -0.023(4) 0.000(3) -0.018(4)
C9 0.048(4) 0.075(5) 0.043(4) -0.011(3) -0.012(3) -0.002(3)
C10 0.053(4) 0.055(4) 0.044(4) -0.012(3) -0.003(3) -0.001(3)
C11 0.063(4) 0.077(5) 0.040(4) -0.006(4) 0.002(3) 0.006(3)
C12 0.054(4) 0.077(5) 0.059(4) -0.005(4) 0.001(3) 0.010(4)
C13 0.051(4) 0.064(4) 0.056(4) -0.006(3) -0.004(3) 0.003(3)
C14 0.060(5) 0.064(5) 0.082(5) -0.010(4) 0.010(4) -0.025(4)
C15 0.059(4) 0.050(4) 0.062(4) -0.015(3) 0.004(3) -0.019(3)
C16 0.074(5) 0.060(4) 0.064(5) -0.013(4) -0.005(4) -0.011(4)
C17 0.055(4) 0.066(5) 0.072(5) -0.004(4) -0.001(4) -0.018(4)
C18 0.056(4) 0.067(4) 0.057(4) -0.013(3) 0.005(3) -0.022(4)
C19 0.066(5) 0.073(5) 0.056(4) -0.014(4) -0.002(3) -0.016(4)
C20 0.055(4) 0.068(5) 0.072(5) -0.008(4) -0.003(4) -0.027(4)
N1 0.055(3) 0.066(4) 0.049(3) -0.003(3) 0.002(3) -0.005(3)
N2 0.053(4) 0.064(4) 0.064(4) -0.015(3) 0.002(3) -0.013(3)
O1 0.082(3) 0.069(3) 0.051(3) -0.008(3) -0.016(2) -0.004(2)
O2 0.154(6) 0.125(5) 0.110(5) -0.092(5) 0.054(4) -0.061(4)
Cl1 0.157(2) 0.0591(12) 0.0783(14) 0.0125(13) 0.0236(14) -0.0114(10)
Cl2 0.0897(16) 0.135(2) 0.0803(15) -0.0405(14) -0.0055(12) 0.0306(14)
Cl3 0.0602(12) 0.143(2) 0.0965(16) -0.0136(13) -0.0045(11) -0.0129(15)
Cl4 0.0793(14) 0.130(2) 0.0720(13) -0.0303(13) 0.0173(11) -0.0250(13)

loop_
_atom_type_symbol
_atom_type_description
_atom_type_scat_dispersion_real
_atom_type_scat_dispersion_imag
_atom_type_scat_source
C C 0.0033 0.0016 'International Tables Vol C Tables 4.2.6.8 and 6.1.1.4'
H H 0.0000 0.0000 'International Tables Vol C Tables 4.2.6.8 and 6.1.1.4'
N N 0.0061 0.0033 'International Tables Vol C Tables 4.2.6.8 and 6.1.1.4'
O O 0.0106 0.0060 'International Tables Vol C Tables 4.2.6.8 and 6.1.1.4'
Cl Cl 0.1484 0.1585 'International Tables Vol C Tables 4.2.6.8 and 6.1.1.4'

loop_
_geom_angle_atom_site_label_1
_geom_angle_atom_site_label_2
_geom_angle_atom_site_label_3
_geom_angle
C2 C1 C6 122.6(6)
C2 C1 Cl1 118.1(5)
C6 C1 Cl1 119.3(5)
C1 C2 C3 117.7(6)
C1 C2 H2 121.2
C3 C2 H2 121.2
C4 C3 C2 121.8(6)
C4 C3 Cl2 119.8(6)
C2 C3 Cl2 118.4(6)
C3 C4 C5 119.4(6)
C3 C4 H4 120.3
C5 C4 H4 120.3
C6 C5 C4 120.3(6)
C6 C5 H5 119.9
C4 C5 H5 119.9
C1 C6 C5 118.2(6)
C1 C6 C7 122.0(5)
C5 C6 C7 119.7(5)
O1 C7 N1 122.9(6)
O1 C7 C6 118.3(6)
N1 C7 C6 118.8(5)
N1 C8 C9 110.3(5)
N1 C8 H8A 109.6
C9 C8 H8A 109.6
N1 C8 H8B 109.6
C9 C8 H8B 109.6
H8A C8 H8B 108.1
C8 C9 C10 112.5(5)
C8 C9 H9A 109.1
C10 C9 H9A 109.1
C8 C9 H9B 109.1
C10 C9 H9B 109.1
H9A C9 H9B 107.8
C13 C10 C11 112.4(5)
C13 C10 C9 109.5(5)
C11 C10 C9 109.8(5)
C13 C10 H10 108.3
C11 C10 H10 108.3
C9 C10 H10 108.3
C10 C11 C12 112.0(6)
C10 C11 H11A 109.2
C12 C11 H11A 109.2
C10 C11 H11B 109.2
C12 C11 H11B 109.2
H11A C11 H11B 107.9
N1 C12 C11 108.9(5)
N1 C12 H12A 109.9
C11 C12 H12A 109.9
N1 C12 H12B 109.9
C11 C12 H12B 109.9
H12A C12 H12B 108.3
N2 C13 C10 111.2(5)
N2 C13 H13A 109.4
C10 C13 H13A 109.4
N2 C13 H13B 109.4
C10 C13 H13B 109.4
H13A C13 H13B 108.0
O2 C14 N2 124.6(7)
O2 C14 C15 118.3(7)
N2 C14 C15 117.1(7)
C16 C15 C20 117.2(6)
C16 C15 C14 120.8(6)
C20 C15 C14 122.0(6)
C15 C16 C17 122.2(7)
C15 C16 H16 118.9
C17 C16 H16 118.9
C18 C17 C16 118.7(7)
C18 C17 H17 120.7
C16 C17 H17 120.7
C17 C18 C19 121.3(6)
C17 C18 Cl4 120.7(5)
C19 C18 Cl4 117.9(5)
C20 C19 C18 118.3(7)
C20 C19 H19 120.9
C18 C19 H19 120.9
C19 C20 C15 122.0(6)
C19 C20 Cl3 118.0(6)
C15 C20 Cl3 120.0(5)
C7 N1 C8 124.9(6)
C7 N1 C12 119.9(6)
C8 N1 C12 113.5(5)
C14 N2 C13 124.7(6)
C14 N2 H2A 117(4)
C13 N2 H2A 118(4)

loop_
_geom_bond_atom_site_label_1
_geom_bond_atom_site_label_2
_geom_bond_distance
C1 C2 1.375(9)
C1 C6 1.376(8)
C1 Cl1 1.729(6)
C2 C3 1.385(9)
C2 H2 0.9300
C3 C4 1.360(9)
C3 Cl2 1.720(7)
C4 C5 1.391(9)
C4 H4 0.9300
C5 C6 1.389(8)
C5 H5 0.9300
C6 C7 1.503(8)
C7 O1 1.234(7)
C7 N1 1.320(8)
C8 N1 1.458(8)
C8 C9 1.511(9)
C8 H8A 0.9700
C8 H8B 0.9700
C9 C10 1.521(8)
C9 H9A 0.9700
C9 H9B 0.9700
C10 C13 1.505(8)
C10 C11 1.512(8)
C10 H10 0.9800
C11 C12 1.526(9)
C11 H11A 0.9700
C11 H11B 0.9700
C12 N1 1.462(8)
C12 H12A 0.9700
C12 H12B 0.9700
C13 N2 1.445(8)
C13 H13A 0.9700
C13 H13B 0.9700
C14 O2 1.224(8)
C14 N2 1.310(9)
C14 C15 1.504(9)
C15 C16 1.373(9)
C15 C20 1.390(9)
C16 C17 1.386(9)
C16 H16 0.9300
C17 C18 1.367(9)
C17 H17 0.9300
C18 C19 1.384(9)
C18 Cl4 1.728(7)
C19 C20 1.380(9)
C19 H19 0.9300
C20 Cl3 1.732(7)
N2 H2A 0.90(6)

loop_
_geom_hbond_atom_site_label_D
_geom_hbond_atom_site_label_H
_geom_hbond_atom_site_label_A
_geom_hbond_site_symmetry_A
_geom_hbond_distance_DH
_geom_hbond_distance_HA
_geom_hbond_distance_DA
_geom_hbond_angle_DHA
N2 H2A O1 1_655 0.90(6) 1.94(6) 2.809(8) 163(5)
C4 H4 Cg1 2.656 0.93 2.93 3.628(8) 132

loop_
_geom_torsion_atom_site_label_1
_geom_torsion_atom_site_label_2
_geom_torsion_atom_site_label_3
_geom_torsion_atom_site_label_4
_geom_torsion
C6 C1 C2 C3 0.0(10)
Cl1 C1 C2 C3 179.6(5)
C1 C2 C3 C4 -1.1(10)
C1 C2 C3 Cl2 179.9(5)
C2 C3 C4 C5 1.9(11)
Cl2 C3 C4 C5 -179.1(5)
C3 C4 C5 C6 -1.7(10)
C2 C1 C6 C5 0.1(10)
Cl1 C1 C6 C5 -179.4(5)
C2 C1 C6 C7 176.7(6)
Cl1 C1 C6 C7 -2.8(9)
C4 C5 C6 C1 0.7(9)
C4 C5 C6 C7 -175.9(6)
C1 C6 C7 O1 -79.8(8)
C5 C6 C7 O1 96.7(7)
C1 C6 C7 N1 100.6(7)
C5 C6 C7 N1 -83.0(8)
N1 C8 C9 C10 53.7(7)
C8 C9 C10 C13 -175.6(5)
C8 C9 C10 C11 -51.7(7)
C13 C10 C11 C12 175.5(6)
C9 C10 C11 C12 53.3(8)
C10 C11 C12 N1 -56.6(8)
C11 C10 C13 N2 66.5(7)
C9 C10 C13 N2 -171.1(5)
O2 C14 C15 C16 -108.2(9)
N2 C14 C15 C16 71.2(9)
O2 C14 C15 C20 71.3(10)
N2 C14 C15 C20 -109.3(8)
C20 C15 C16 C17 -4.8(10)
C14 C15 C16 C17 174.8(7)
C15 C16 C17 C18 1.0(11)
C16 C17 C18 C19 2.9(10)
C16 C17 C18 Cl4 -178.8(5)
C17 C18 C19 C20 -2.6(10)
Cl4 C18 C19 C20 179.0(5)
C18 C19 C20 C15 -1.5(11)
C18 C19 C20 Cl3 177.4(5)
C16 C15 C20 C19 5.0(10)
C14 C15 C20 C19 -174.5(7)
C16 C15 C20 Cl3 -173.9(5)
C14 C15 C20 Cl3 6.6(9)
O1 C7 N1 C8 -170.7(6)
C6 C7 N1 C8 8.9(9)
O1 C7 N1 C12 -6.7(9)
C6 C7 N1 C12 172.9(5)
C9 C8 N1 C7 106.5(7)
C9 C8 N1 C12 -58.4(7)
C11 C12 N1 C7 -106.3(7)
C11 C12 N1 C8 59.4(8)
O2 C14 N2 C13 -2.5(13)
C15 C14 N2 C13 178.1(6)
C10 C13 N2 C14 -116.8(7)

_cod_database_fobs_code 1543420
